data_4316005
loop_
_publ_author_name
'Michael Knorr'
'Abdoulaye Pam'
'Abderrahim Khatyr'
'Carsten Strohmann'
'Marek M. Kubicki'
'Yoann Rousselin'
'Shawkat M. Aly'
'Daniel Fortin'
'Pierre D. Harvey'

_publ_contact_author_address
;
Anorganische Chemie
Technische Universitaet Dortmund
Otto-Hahn-Strasse 6
44227 Dortmund
Germany
;
_publ_contact_author_email mail@carsten-strohmann.de
_publ_contact_author_name 'Carsten Strohmann'
_publ_contact_author_phone '0049 231 755 7063'
_publ_section_title
;
 Reactivity of CuI and CuBr toward Et2S: a Reinvestigation on the
 Self-Assembly of Luminescent Copper(I) Coordination Polymers
;
_journal_name_full 'Inorganic Chemistry'
_journal_page_first 5834
_journal_page_last 5844
_journal_paper_doi 10.1021/ic901906h
_journal_volume 49
_journal_year 2010
_chemical_formula_sum 'C12 H30 Br3 Cu3 S3'
_chemical_formula_weight 700.89
_chemical_name_systematic
;
  ?
;
_space_group_IT_number 60
_symmetry_cell_setting orthorhombic
_symmetry_space_group_name_Hall '-P 2n 2ab'
_symmetry_space_group_name_H-M 'P b c n'
_atom_sites_solution_hydrogens geom
_atom_sites_solution_primary direct
_atom_sites_solution_secondary difmap
_audit_creation_date 2009-07-23T22:50:01-00:00
_audit_creation_method 'WinGX routine CIF_UPDATE'
_cell_angle_alpha 90
_cell_angle_beta 90
_cell_angle_gamma 90
_cell_formula_units_Z 8
_cell_length_a 14.7789(17)
_cell_length_b 12.9264(15)
_cell_length_c 23.410(3)
_cell_measurement_temperature 173(2)
_cell_volume 4472.2(9)
_computing_cell_refinement 'SAINTPLUS 6.02 (Bruker AXS, 1999)'
_computing_data_collection 'SMART 5.622 (Bruker AXS, 2001)'
_computing_data_reduction 'SAINTPLUS 6.02 (Bruker AXS, 1999)'
_computing_molecular_graphics 'Ortep-3 V1.073 (Farrugia, 2001)'
_computing_publication_material 'SHELXL-97 (Sheldrick, 1997)'
_computing_structure_refinement 'SHELXL-97 (Sheldrick, 1997)'
_computing_structure_solution 'SHELXS-90 (Sheldrick, 1990)'
_diffrn_ambient_temperature 173(2)
_diffrn_measured_fraction_theta_full 1
_diffrn_measured_fraction_theta_max 1
_diffrn_measurement_device_type 'Bruker APEX-CCD'
_diffrn_measurement_method omega-scans
_diffrn_radiation_monochromator graphite
_diffrn_radiation_type MoK\a
_diffrn_radiation_wavelength 0.71073
_diffrn_reflns_av_R_equivalents 0.0647
_diffrn_reflns_av_unetI/netI 0.0238
_diffrn_reflns_limit_h_max 18
_diffrn_reflns_limit_h_min -18
_diffrn_reflns_limit_k_max 16
_diffrn_reflns_limit_k_min -16
_diffrn_reflns_limit_l_max 29
_diffrn_reflns_limit_l_min -29
_diffrn_reflns_number 93410
_diffrn_reflns_theta_full 27
_diffrn_reflns_theta_max 27
_diffrn_reflns_theta_min 1.74
_exptl_absorpt_coefficient_mu 8.46
_exptl_absorpt_correction_T_max 0.338
_exptl_absorpt_correction_T_min 0.283
_exptl_absorpt_correction_type empirical
_exptl_absorpt_process_details 'Sadabs 2.01 (Bruker AXS, 1999)'
_exptl_crystal_density_diffrn 2.082
_exptl_crystal_density_method 'not measured'
_exptl_crystal_F_000 2736
_exptl_crystal_size_max 0.4
_exptl_crystal_size_mid 0.2
_exptl_crystal_size_min 0.2
_refine_diff_density_max 0.485
_refine_diff_density_min -0.744
_refine_diff_density_rms 0.119
_refine_ls_extinction_method none
_refine_ls_goodness_of_fit_ref 1.037
_refine_ls_hydrogen_treatment riding
_refine_ls_matrix_type full
_refine_ls_number_parameters 196
_refine_ls_number_reflns 4877
_refine_ls_number_restraints 0
_refine_ls_restrained_S_all 1.037
_refine_ls_R_factor_all 0.0302
_refine_ls_R_factor_gt 0.0241
_refine_ls_shift/su_max 0.003
_refine_ls_shift/su_mean 0
_refine_ls_structure_factor_coef Fsqd
_refine_ls_weighting_details
;
'calc w=1/[\s^2^(Fo^2^)+(0.0350P)^2^+5.0593P] where 
P=(Fo^2^+2Fc^2^)/3'
;
_refine_ls_weighting_scheme calc
_refine_ls_wR_factor_gt 0.0611
_refine_ls_wR_factor_ref 0.0652
_reflns_number_gt 4363
_reflns_number_total 4877
_reflns_threshold_expression >2sigma(I)
_cod_data_source_file ic901906h_si_002_5.cif
_cod_data_source_block mg260608
_cod_database_code 4316005

loop_
_symmetry_equiv_pos_as_xyz
'x, y, z'
'-x+1/2, -y+1/2, z+1/2'
'-x, y, -z+1/2'
'x+1/2, -y+1/2, -z'
'-x, -y, -z'
'x-1/2, y-1/2, -z-1/2'
'x, -y, z-1/2'
'-x-1/2, y-1/2, z'

loop_
_atom_site_label
_atom_site_type_symbol
_atom_site_fract_x
_atom_site_fract_y
_atom_site_fract_z
_atom_site_U_iso_or_equiv
_atom_site_adp_type
_atom_site_occupancy
_atom_site_symmetry_multiplicity
_atom_site_calc_flag
_atom_site_refinement_flags
_atom_site_disorder_assembly
_atom_site_disorder_group
Br1 Br -0.09042(2) 0.41369(2) 0.036762(12) 0.02409(8) Uani 1 1 d . . .
Br2 Br 0.117428(19) 0.68539(2) 0.289943(12) 0.02360(7) Uani 1 1 d . . .
Br3 Br -0.08610(2) 0.87994(2) 0.352365(15) 0.03318(9) Uani 1 1 d . . .
C1 C -0.2130(2) 0.7086(3) 0.05261(14) 0.0300(7) Uani 1 1 d . . .
H1A H -0.232 0.6664 0.0858 0.036 Uiso 1 1 calc R . .
H1B H -0.2445 0.776 0.0553 0.036 Uiso 1 1 calc R . .
C2 C -0.2436(2) 0.6546(3) -0.00167(17) 0.0447(9) Uani 1 1 d . . .
H2A H -0.2292 0.698 -0.0348 0.067 Uiso 1 1 calc R . .
H2B H -0.309 0.6428 -0.0001 0.067 Uiso 1 1 calc R . .
H2C H -0.2123 0.588 -0.0052 0.067 Uiso 1 1 calc R . .
C3 C -0.0669(2) 0.8111(2) -0.00409(13) 0.0303(7) Uani 1 1 d . . .
H3A H -0.0005 0.82 -0.0069 0.036 Uiso 1 1 calc R . .
H3B H -0.0874 0.775 -0.039 0.036 Uiso 1 1 calc R . .
C4 C -0.1109(3) 0.9171(2) -0.00199(14) 0.0365(8) Uani 1 1 d . . .
H4A H -0.1766 0.9092 0.0014 0.055 Uiso 1 1 calc R . .
H4B H -0.0966 0.9552 -0.0371 0.055 Uiso 1 1 calc R . .
H4C H -0.0879 0.9554 0.0311 0.055 Uiso 1 1 calc R . .
C5 C 0.0775(2) 0.4707(2) 0.17349(14) 0.0301(7) Uani 1 1 d . . .
H5A H 0.1126 0.4827 0.2089 0.036 Uiso 1 1 calc R . .
H5B H 0.0139 0.4576 0.1847 0.036 Uiso 1 1 calc R . .
C6 C 0.1140(3) 0.3755(3) 0.14437(18) 0.0495(10) Uani 1 1 d . . .
H6A H 0.0785 0.3614 0.1099 0.074 Uiso 1 1 calc R . .
H6B H 0.1098 0.3164 0.1704 0.074 Uiso 1 1 calc R . .
H6C H 0.1774 0.3869 0.1339 0.074 Uiso 1 1 calc R . .
C7 C 0.1976(2) 0.5986(3) 0.10707(14) 0.0322(7) Uani 1 1 d . . .
H7A H 0.2154 0.5334 0.0879 0.039 Uiso 1 1 calc R . .
H7B H 0.2014 0.6547 0.0784 0.039 Uiso 1 1 calc R . .
C8 C 0.2644(2) 0.6207(3) 0.15419(15) 0.0368(8) Uani 1 1 d . . .
H8A H 0.2443 0.6811 0.176 0.055 Uiso 1 1 calc R . .
H8B H 0.3241 0.6346 0.1376 0.055 Uiso 1 1 calc R . .
H8C H 0.2684 0.5606 0.1796 0.055 Uiso 1 1 calc R . .
C9 C 0.2489(2) 0.9276(2) 0.28973(13) 0.0275(6) Uani 1 1 d . . .
H9A H 0.2142 0.8948 0.2584 0.033 Uiso 1 1 calc R . .
H9B H 0.2799 0.9892 0.2741 0.033 Uiso 1 1 calc R . .
C10 C 0.3184(2) 0.8521(3) 0.31235(14) 0.0349(7) Uani 1 1 d . . .
H10A H 0.3544 0.8856 0.3423 0.052 Uiso 1 1 calc R . .
H10B H 0.3584 0.8303 0.2812 0.052 Uiso 1 1 calc R . .
H10C H 0.2876 0.7914 0.3283 0.052 Uiso 1 1 calc R . .
C11 C 0.1085(3) 1.0646(3) 0.30760(18) 0.0458(9) Uani 1 1 d . . .
H11A H 0.1508 1.1118 0.2877 0.055 Uiso 1 1 calc R . .
H11B H 0.0697 1.0311 0.2785 0.055 Uiso 1 1 calc R . .
C12 C 0.0498(3) 1.1262(3) 0.3491(3) 0.0730(17) Uani 1 1 d . . .
H12A H 0.006 1.0799 0.3673 0.109 Uiso 1 1 calc R . .
H12B H 0.0176 1.1806 0.3282 0.109 Uiso 1 1 calc R . .
H12C H 0.0883 1.1578 0.3784 0.109 Uiso 1 1 calc R . .
Cu1 Cu -0.00890(2) 0.57753(3) 0.048649(15) 0.02268(9) Uani 1 1 d . . .
Cu2 Cu 0.05264(3) 0.71835(3) 0.194906(16) 0.02846(9) Uani 1 1 d . . .
Cu3 Cu 0.07472(2) 0.83282(3) 0.361203(15) 0.02411(9) Uani 1 1 d . . .
S1 S -0.09211(5) 0.73087(5) 0.05733(3) 0.01918(14) Uani 1 1 d . . .
S2 S 0.08147(5) 0.58700(5) 0.13038(3) 0.01959(14) Uani 1 1 d . . .
S3 S 0.17206(5) 0.96677(5) 0.34622(3) 0.02693(16) Uani 1 1 d . . .

loop_
_atom_site_aniso_label
_atom_site_aniso_U_11
_atom_site_aniso_U_22
_atom_site_aniso_U_33
_atom_site_aniso_U_23
_atom_site_aniso_U_13
_atom_site_aniso_U_12
Br1 0.03036(15) 0.02513(14) 0.01677(14) -0.00202(10) 0.00494(11) -0.00500(11)
Br2 0.02701(15) 0.02824(14) 0.01556(14) -0.00510(10) -0.00199(10) 0.00396(11)
Br3 0.02919(16) 0.02705(16) 0.0433(2) -0.00774(13) -0.00385(13) 0.00563(12)
C1 0.0264(15) 0.0333(15) 0.0304(17) -0.0016(13) -0.0038(13) 0.0014(12)
C2 0.044(2) 0.0420(19) 0.048(2) -0.0159(17) -0.0197(17) 0.0041(16)
C3 0.0467(19) 0.0256(15) 0.0185(15) 0.0054(11) 0.0064(13) 0.0041(13)
C4 0.059(2) 0.0250(15) 0.0252(17) 0.0033(12) -0.0002(15) 0.0062(14)
C5 0.0413(17) 0.0256(14) 0.0233(16) 0.0061(12) -0.0058(13) -0.0045(12)
C6 0.070(3) 0.0274(17) 0.051(2) -0.0033(16) -0.016(2) 0.0066(17)
C7 0.0279(15) 0.0438(18) 0.0249(16) -0.0033(13) 0.0038(12) -0.0045(13)
C8 0.0279(16) 0.0435(19) 0.039(2) -0.0065(15) -0.0021(14) -0.0006(14)
C9 0.0337(16) 0.0292(15) 0.0195(15) 0.0014(12) 0.0053(12) -0.0058(12)
C10 0.0305(16) 0.0428(18) 0.0315(18) 0.0036(14) 0.0014(13) 0.0002(14)
C11 0.052(2) 0.0233(15) 0.062(3) 0.0110(16) 0.0108(19) 0.0044(15)
C12 0.060(3) 0.030(2) 0.129(5) 0.003(2) 0.050(3) 0.0047(18)
Cu1 0.02898(18) 0.02299(17) 0.01608(18) -0.00217(13) -0.00029(13) 0.00095(13)
Cu2 0.0370(2) 0.02674(19) 0.0216(2) -0.00173(14) -0.00354(16) 0.00187(15)
Cu3 0.02867(19) 0.02318(17) 0.02047(19) 0.00335(13) 0.00017(14) -0.00281(13)
S1 0.0254(3) 0.0189(3) 0.0132(3) -0.0004(2) -0.0004(2) 0.0027(2)
S2 0.0259(3) 0.0191(3) 0.0138(3) 0.0001(2) -0.0028(2) -0.0010(2)
S3 0.0331(4) 0.0246(3) 0.0232(4) -0.0018(3) 0.0058(3) -0.0060(3)

loop_
_atom_type_symbol
_atom_type_description
_atom_type_scat_dispersion_real
_atom_type_scat_dispersion_imag
_atom_type_scat_source
C C 0.0033 0.0016 'International Tables Vol C Tables 4.2.6.8 and 6.1.1.4'
H H 0 0 'International Tables Vol C Tables 4.2.6.8 and 6.1.1.4'
S S 0.1246 0.1234 'International Tables Vol C Tables 4.2.6.8 and 6.1.1.4'
Cu Cu 0.3201 1.2651 'International Tables Vol C Tables 4.2.6.8 and 6.1.1.4'
Br Br -0.2901 2.4595 'International Tables Vol C Tables 4.2.6.8 and 6.1.1.4'

loop_
_geom_angle_atom_site_label_1
_geom_angle_atom_site_label_2
_geom_angle_atom_site_label_3
_geom_angle
_geom_angle_site_symmetry_1
_geom_angle_site_symmetry_3
_geom_angle_publ_flag
Cu1 Br1 Cu1 76.202(15) . 5_565 ?
Cu2 Br2 Cu2 73.488(17) . 3 ?
Cu2 Br2 Cu3 110.951(17) . . ?
Cu2 Br2 Cu3 63.574(13) 3 . ?
Cu2 Br3 Cu3 68.094(15) 3 . ?
C2 C1 S1 114.7(2) . . ?
C4 C3 S1 113.8(2) . . ?
C6 C5 S2 114.5(3) . . ?
C8 C7 S2 114.6(2) . . ?
C10 C9 S3 110.5(2) . . ?
C12 C11 S3 109.9(3) . . ?
S2 Cu1 S1 100.65(3) . . ?
S2 Cu1 Br1 114.77(2) . . ?
S1 Cu1 Br1 118.88(2) . . ?
S2 Cu1 Br1 108.61(2) . 5_565 ?
S1 Cu1 Br1 109.98(2) . 5_565 ?
Br1 Cu1 Br1 103.798(15) . 5_565 ?
S2 Cu1 Cu1 126.70(3) . 5_565 ?
S1 Cu1 Cu1 131.87(3) . 5_565 ?
Br1 Cu1 Cu1 52.353(13) . 5_565 ?
Br1 Cu1 Cu1 51.445(13) 5_565 5_565 ?
S2 Cu2 Br3 107.34(2) . 3 ?
S2 Cu2 Br2 113.08(2) . . ?
Br3 Cu2 Br2 118.990(19) 3 . ?
S2 Cu2 Br2 98.54(2) . 3 ?
Br3 Cu2 Br2 113.969(17) 3 3 ?
Br2 Cu2 Br2 103.113(17) . 3 ?
S2 Cu2 Cu3 102.16(2) . 3 ?
Br3 Cu2 Cu3 56.775(14) 3 3 ?
Br2 Cu2 Cu3 142.877(18) . 3 ?
Br2 Cu2 Cu3 58.861(14) 3 3 ?
S2 Cu2 Cu2 130.89(2) . 3 ?
Br3 Cu2 Cu2 119.877(13) 3 3 ?
Br2 Cu2 Cu2 55.001(15) . 3 ?
Br2 Cu2 Cu2 51.511(14) 3 3 ?
Cu3 Cu2 Cu2 93.203(18) 3 3 ?
S3 Cu3 S1 119.06(3) . 3 ?
S3 Cu3 Br3 114.11(3) . . ?
S1 Cu3 Br3 108.35(2) 3 . ?
S3 Cu3 Br2 107.69(2) . . ?
S1 Cu3 Br2 94.79(2) 3 . ?
Br3 Cu3 Br2 111.119(16) . . ?
S3 Cu3 Cu2 140.62(3) . 3 ?
S1 Cu3 Cu2 99.39(2) 3 3 ?
Br3 Cu3 Cu2 55.131(14) . 3 ?
Br2 Cu3 Cu2 57.565(14) . 3 ?
C3 S1 C1 104.18(16) . . ?
C3 S1 Cu3 107.62(11) . 3 ?
C1 S1 Cu3 104.37(11) . 3 ?
C3 S1 Cu1 107.94(10) . . ?
C1 S1 Cu1 112.20(11) . . ?
Cu3 S1 Cu1 119.44(3) 3 . ?
C7 S2 C5 105.51(16) . . ?
C7 S2 Cu2 108.15(11) . . ?
C5 S2 Cu2 103.85(11) . . ?
C7 S2 Cu1 107.46(11) . . ?
C5 S2 Cu1 113.22(10) . . ?
Cu2 S2 Cu1 117.91(3) . . ?
C9 S3 C11 98.93(16) . . ?
C9 S3 Cu3 107.16(10) . . ?
C11 S3 Cu3 106.22(13) . . ?

loop_
_geom_bond_atom_site_label_1
_geom_bond_atom_site_label_2
_geom_bond_distance
_geom_bond_site_symmetry_2
_geom_bond_publ_flag
Br1 Cu1 2.4523(5) . ?
Br1 Cu1 2.4830(5) 5_565 ?
Br2 Cu2 2.4593(5) . ?
Br2 Cu2 2.5738(6) 3 ?
Br2 Cu3 2.6101(5) . ?
Br3 Cu2 2.4150(5) 3 ?
Br3 Cu3 2.4623(5) . ?
C1 C2 1.519(4) . ?
C1 S1 1.813(3) . ?
C3 C4 1.517(4) . ?
C3 S1 1.812(3) . ?
C5 C6 1.507(5) . ?
C5 S2 1.811(3) . ?
C7 C8 1.508(4) . ?
C7 S2 1.807(3) . ?
C9 C10 1.513(4) . ?
C9 S3 1.816(3) . ?
C11 C12 1.526(6) . ?
C11 S3 1.816(4) . ?
Cu1 S2 2.3366(8) . ?
Cu1 S1 2.3415(7) . ?
Cu1 Br1 2.4830(5) 5_565 ?
Cu1 Cu1 3.0454(7) 5_565 ?
Cu2 S2 2.3121(8) . ?
Cu2 Br3 2.4150(5) 3 ?
Cu2 Br2 2.5738(6) 3 ?
Cu2 Cu3 2.7309(5) 3 ?
Cu2 Cu2 3.0124(8) 3 ?
Cu3 S3 2.2783(8) . ?
Cu3 S1 2.3323(8) 3 ?
Cu3 Cu2 2.7309(6) 3 ?
S1 Cu3 2.3323(8) 3 ?
